data_4509011
loop_
_publ_author_name
'Hu, Xin'
'Zeng, Yong-Fei'
'Chen, Zhuo'
'Sa\~nudo, E. C.'
'Liu, Fu-Chen'
'Ribas, J.'
'Bu, Xian-He'

_publ_section_title
;
 3d&#x2212;4f Coordination Polymers Containing Alternating EE/EO Azido
 Chain Synthesized by Synergistic Coordination of Lanthanide and
 Transition Metal Ions
;
_journal_issue 1
_journal_name_full 'Crystal Growth &amp; Design'
_journal_page_first 421
_journal_paper_doi 10.1021/cg8006475
_journal_volume 9
_journal_year 2009
_chemical_formula_sum 'C30 H30 La N11 Ni2 O15'
_chemical_formula_weight 1040.98
_chemical_name_systematic
; 
 ? 
;
_space_group_IT_number 14
_symmetry_cell_setting monoclinic
_symmetry_space_group_name_Hall '-P 2yn'
_symmetry_space_group_name_H-M 'P 1 21/n 1'
_atom_sites_solution_hydrogens geom
_atom_sites_solution_primary direct
_atom_sites_solution_secondary difmap
_audit_creation_method SHELXL-97
_cell_angle_alpha 90.00
_cell_angle_beta 96.254(2)
_cell_angle_gamma 90.00
_cell_formula_units_Z 4
_cell_length_a 8.2521(9)
_cell_length_b 26.966(3)
_cell_length_c 17.0838(18)
_cell_measurement_reflns_used 5718
_cell_measurement_temperature 293(2)
_cell_measurement_theta_max 26.3667
_cell_measurement_theta_min 2.5953
_cell_volume 3779.0(7)
_computing_structure_refinement 'SHELXL-97 (Sheldrick, 1997)'
_computing_structure_solution 'SHELXS-97 (Sheldrick, 1990)'
_diffrn_ambient_temperature 293(2)
_diffrn_measured_fraction_theta_full 0.998
_diffrn_measured_fraction_theta_max 0.998
_diffrn_radiation_monochromator graphite
_diffrn_radiation_source 'fine-focus sealed tube'
_diffrn_radiation_type MoK\a
_diffrn_radiation_wavelength 0.71073
_diffrn_reflns_av_R_equivalents 0.0238
_diffrn_reflns_av_sigmaI/netI 0.0267
_diffrn_reflns_limit_h_max 9
_diffrn_reflns_limit_h_min -9
_diffrn_reflns_limit_k_max 32
_diffrn_reflns_limit_k_min -30
_diffrn_reflns_limit_l_max 20
_diffrn_reflns_limit_l_min -9
_diffrn_reflns_number 19845
_diffrn_reflns_theta_full 25.50
_diffrn_reflns_theta_max 25.50
_diffrn_reflns_theta_min 1.42
_exptl_absorpt_coefficient_mu 2.181
_exptl_absorpt_correction_T_max 0.6949
_exptl_absorpt_correction_T_min 0.6454
_exptl_absorpt_correction_type multi-scan
_exptl_crystal_colour green
_exptl_crystal_density_diffrn 1.830
_exptl_crystal_density_method 'not measured'
_exptl_crystal_description block
_exptl_crystal_F_000 2080
_exptl_crystal_size_max 0.22
_exptl_crystal_size_mid 0.20
_exptl_crystal_size_min 0.18
_refine_diff_density_max 0.835
_refine_diff_density_min -0.547
_refine_diff_density_rms 0.085
_refine_ls_extinction_method none
_refine_ls_goodness_of_fit_ref 1.092
_refine_ls_hydrogen_treatment constr
_refine_ls_matrix_type full
_refine_ls_number_parameters 612
_refine_ls_number_reflns 7003
_refine_ls_number_restraints 0
_refine_ls_restrained_S_all 1.092
_refine_ls_R_factor_all 0.0355
_refine_ls_R_factor_gt 0.0291
_refine_ls_shift/su_max 0.001
_refine_ls_shift/su_mean 0.000
_refine_ls_structure_factor_coef Fsqd
_refine_ls_weighting_details 'calc w=1/[\s^2^(Fo^2^)+(0.0338P)^2^+4.6217P] where P=(Fo^2^+2Fc^2^)/3'
_refine_ls_weighting_scheme calc
_refine_ls_wR_factor_gt 0.0704
_refine_ls_wR_factor_ref 0.0730
_reflns_number_gt 6188
_reflns_number_total 7003
_reflns_threshold_expression >2sigma(I)
_cod_data_source_file cg8006475sup1.cif
_cod_data_source_block 5
_cod_original_sg_symbol_H-M p2(1)/n
_cod_database_code 4509011

loop_
_symmetry_equiv_pos_as_xyz
'x, y, z'
'-x+1/2, y+1/2, -z+1/2'
'-x, -y, -z'
'x-1/2, -y-1/2, z-1/2'

loop_
_atom_site_label
_atom_site_type_symbol
_atom_site_fract_x
_atom_site_fract_y
_atom_site_fract_z
_atom_site_U_iso_or_equiv
_atom_site_adp_type
_atom_site_occupancy
_atom_site_symmetry_multiplicity
_atom_site_calc_flag
La1 La 0.23265(2) 0.065474(6) 0.495627(10) 0.01516(6) Uani 1 1 d
Ni1 Ni -0.52754(5) 0.248634(14) 0.74484(2) 0.01778(10) Uani 1 1 d
Ni2 Ni 0.69682(6) 0.002735(16) 0.99398(3) 0.02661(11) Uani 1 1 d
O1W O 0.2476(3) -0.03189(10) 0.50272(16) 0.0378(6) Uani 1 1 d
O1 O 0.2686(3) 0.12838(8) 0.36500(14) 0.0253(5) Uani 1 1 d
O2 O 0.4312(3) 0.13425(9) 0.47686(14) 0.0306(6) Uani 1 1 d
O2W O -0.6484(3) 0.17867(8) 0.74425(14) 0.0274(5) Uani 1 1 d
O3W O -0.4116(3) 0.31784(9) 0.74067(14) 0.0336(6) Uani 1 1 d
O3 O -0.0457(4) 0.16982(10) 1.09342(16) 0.0472(8) Uani 1 1 d
O4W O -0.8666(6) 0.15626(14) 0.8518(3) 0.0883(14) Uani 1 1 d
O4 O -0.1500(3) 0.24026(9) 1.13484(13) 0.0234(5) Uani 1 1 d
O5 O 1.0363(3) 0.03955(9) 1.38685(14) 0.0314(6) Uani 1 1 d
O5W O -0.2810(5) 0.31558(17) 0.5048(2) 0.0929(15) Uani 1 1 d
O6 O 0.9270(3) -0.03477(9) 1.40007(14) 0.0301(6) Uani 1 1 d
O7 O 0.5591(3) -0.02985(9) 0.58576(13) 0.0287(5) Uani 1 1 d
O8 O 0.4596(3) 0.04639(9) 0.59544(14) 0.0302(6) Uani 1 1 d
O9 O -0.0106(3) 0.12200(9) 0.50769(14) 0.0314(6) Uani 1 1 d
O10 O 0.1786(3) 0.14026(8) 0.60532(15) 0.0273(5) Uani 1 1 d
N1 N 0.7759(3) 0.21758(10) 0.29576(17) 0.0236(6) Uani 1 1 d
N2 N -0.4013(3) 0.23369(10) 0.85655(16) 0.0209(6) Uani 1 1 d
N3 N 0.7693(4) 0.00455(11) 1.11616(18) 0.0326(7) Uani 1 1 d
N4 N 0.6588(4) 0.00505(11) 0.87211(17) 0.0295(7) Uani 1 1 d
N5 N -0.3391(3) 0.21496(10) 0.68862(16) 0.0232(6) Uani 1 1 d
N6 N 0.8607(4) 0.06079(12) 0.9800(2) 0.0372(8) Uani 1 1 d
N7 N 1.0014(4) 0.05740(10) 0.99747(18) 0.0303(7) Uani 1 1 d
N8 N 1.1416(4) 0.05616(12) 1.0156(2) 0.0386(8) Uani 1 1 d
N9 N 0.4958(4) 0.05040(11) 1.00195(17) 0.0301(7) Uani 1 1 d
N10 N 0.5011(4) 0.08842(12) 1.0381(2) 0.0345(7) Uani 1 1 d
N11 N 0.5041(5) 0.12487(14) 1.0729(3) 0.0592(11) Uani 1 1 d
C1 C 0.6867(5) 0.18155(14) 0.2578(2) 0.0314(8) Uani 1 1 d
H1A H 0.722(5) 0.1737(14) 0.205(2) 0.035(10) Uiso 1 1 d
C2 C 0.5600(5) 0.15800(14) 0.2890(2) 0.0322(9) Uani 1 1 d
H2A H 0.501(5) 0.1345(14) 0.261(2) 0.033(10) Uiso 1 1 d
C3 C 0.5257(4) 0.16991(12) 0.3641(2) 0.0228(7) Uani 1 1 d
C4 C 0.6158(4) 0.20733(13) 0.4032(2) 0.0278(8) Uani 1 1 d
H4A H 0.604(4) 0.2152(13) 0.455(2) 0.032(10) Uiso 1 1 d
C5 C 0.7369(4) 0.23032(13) 0.3671(2) 0.0265(8) Uani 1 1 d
H5A H 0.797(4) 0.2557(13) 0.395(2) 0.026(9) Uiso 1 1 d
C6 C 0.3986(4) 0.14253(12) 0.4043(2) 0.0220(7) Uani 1 1 d
C7 C -0.3799(4) 0.26934(12) 0.9115(2) 0.0228(7) Uani 1 1 d
H7A H -0.429(4) 0.3001(13) 0.898(2) 0.019(8) Uiso 1 1 d
C8 C -0.2934(4) 0.26223(13) 0.9846(2) 0.0236(7) Uani 1 1 d
H8A H -0.275(4) 0.2855(14) 1.019(2) 0.030(10) Uiso 1 1 d
C9 C -0.2247(4) 0.21620(12) 1.00343(19) 0.0228(7) Uani 1 1 d
C10 C -0.2466(5) 0.17929(13) 0.9470(2) 0.0296(8) Uani 1 1 d
H10A H -0.203(5) 0.1482(15) 0.957(2) 0.042(12) Uiso 1 1 d
C11 C -0.3335(4) 0.18940(13) 0.8754(2) 0.0283(8) Uani 1 1 d
H11A H -0.350(4) 0.1668(13) 0.835(2) 0.025(9) Uiso 1 1 d
C12 C -0.1315(4) 0.20780(12) 1.0837(2) 0.0241(7) Uani 1 1 d
C13 C 0.8166(5) 0.04627(14) 1.1546(2) 0.0359(9) Uani 1 1 d
H13A H 0.807(5) 0.0760(15) 1.126(2) 0.038(11) Uiso 1 1 d
C14 C 0.8779(5) 0.04722(14) 1.2328(2) 0.0337(9) Uani 1 1 d
H14A H 0.903(5) 0.0770(16) 1.258(3) 0.049(13) Uiso 1 1 d
C15 C 0.8904(4) 0.00335(12) 1.2751(2) 0.0238(7) Uani 1 1 d
C16 C 0.8411(5) -0.03969(15) 1.2357(2) 0.0388(10) Uani 1 1 d
H16A H 0.848(5) -0.0715(16) 1.261(3) 0.051(13) Uiso 1 1 d
C17 C 0.7836(6) -0.03749(15) 1.1572(2) 0.0429(11) Uani 1 1 d
H17A H 0.748(5) -0.0643(15) 1.129(2) 0.040(11) Uiso 1 1 d
C18 C 0.9560(4) 0.00251(12) 1.36089(19) 0.0214(7) Uani 1 1 d
C19 C 0.6069(5) 0.04711(15) 0.8358(2) 0.0385(10) Uani 1 1 d
H19A H 0.585(6) 0.0732(19) 0.869(3) 0.075(17) Uiso 1 1 d
C20 C 0.5705(5) 0.05072(14) 0.7552(2) 0.0360(9) Uani 1 1 d
H20A H 0.531(5) 0.0792(15) 0.730(2) 0.040(11) Uiso 1 1 d
C21 C 0.5911(4) 0.00925(12) 0.7096(2) 0.0236(7) Uani 1 1 d
C22 C 0.6548(5) -0.03303(14) 0.7462(2) 0.0299(8) Uani 1 1 d
H22A H 0.667(5) -0.0618(14) 0.717(2) 0.035(11) Uiso 1 1 d
C23 C 0.6853(5) -0.03395(14) 0.8269(2) 0.0322(8) Uani 1 1 d
H23A H 0.725(5) -0.0611(14) 0.856(2) 0.034(11) Uiso 1 1 d
C24 C 0.5342(4) 0.00891(12) 0.6234(2) 0.0220(7) Uani 1 1 d
C25 C -0.1821(4) 0.22849(14) 0.7030(2) 0.0330(9) Uani 1 1 d
H25A H -0.164(4) 0.2550(14) 0.740(2) 0.029(10) Uiso 1 1 d
C26 C -0.0583(4) 0.20612(14) 0.6675(2) 0.0344(9) Uani 1 1 d
H26A H 0.044(5) 0.2189(14) 0.675(2) 0.042(12) Uiso 1 1 d
C27 C -0.0951(4) 0.16852(12) 0.6138(2) 0.0231(7) Uani 1 1 d
C28 C -0.2568(4) 0.15559(14) 0.5972(2) 0.0304(8) Uani 1 1 d
H28A H -0.290(5) 0.1342(14) 0.565(2) 0.032(11) Uiso 1 1 d
C29 C -0.3727(4) 0.17924(14) 0.6354(2) 0.0299(8) Uani 1 1 d
H29A H -0.479(5) 0.1700(14) 0.629(2) 0.032(10) Uiso 1 1 d
C30 C 0.0340(4) 0.14183(11) 0.5733(2) 0.0226(7) Uani 1 1 d

loop_
_atom_site_aniso_label
_atom_site_aniso_U_11
_atom_site_aniso_U_22
_atom_site_aniso_U_33
_atom_site_aniso_U_23
_atom_site_aniso_U_13
_atom_site_aniso_U_12
La1 0.01414(10) 0.01612(10) 0.01532(10) -0.00049(7) 0.00209(7) 0.00005(7)
Ni1 0.0178(2) 0.0202(2) 0.0150(2) -0.00253(16) 0.00052(16) 0.00389(15)
Ni2 0.0333(3) 0.0252(2) 0.0198(2) -0.00225(19) -0.00389(19) 0.00368(18)
O1W 0.0270(13) 0.0265(13) 0.0598(19) -0.0035(13) 0.0043(13) -0.0006(10)
O1 0.0220(12) 0.0221(12) 0.0315(13) 0.0020(10) 0.0026(10) -0.0027(9)
O2 0.0334(13) 0.0359(14) 0.0232(13) 0.0025(11) 0.0054(11) -0.0132(11)
O2W 0.0288(13) 0.0245(12) 0.0287(13) -0.0035(11) 0.0024(10) -0.0003(10)
O3W 0.0451(15) 0.0272(13) 0.0267(13) 0.0007(11) -0.0048(12) -0.0066(11)
O3 0.0648(19) 0.0427(17) 0.0299(15) -0.0055(13) -0.0140(14) 0.0284(14)
O4W 0.118(3) 0.057(2) 0.102(3) -0.009(2) 0.063(3) -0.014(2)
O4 0.0243(12) 0.0290(13) 0.0163(12) 0.0004(10) -0.0004(10) -0.0003(10)
O5 0.0375(14) 0.0285(13) 0.0255(13) 0.0001(11) -0.0083(11) -0.0126(11)
O5W 0.110(3) 0.091(3) 0.083(3) -0.040(2) 0.034(3) -0.043(3)
O6 0.0397(14) 0.0289(13) 0.0227(13) 0.0041(11) 0.0083(11) -0.0085(11)
O7 0.0335(13) 0.0322(14) 0.0204(12) -0.0026(11) 0.0033(10) 0.0091(11)
O8 0.0348(14) 0.0291(13) 0.0250(13) -0.0015(11) -0.0044(11) 0.0107(11)
O9 0.0325(13) 0.0376(14) 0.0245(13) -0.0057(12) 0.0041(11) 0.0123(11)
O10 0.0203(12) 0.0263(13) 0.0360(14) -0.0048(11) 0.0061(10) 0.0009(9)
N1 0.0236(14) 0.0243(15) 0.0235(15) 0.0006(12) 0.0049(12) -0.0059(11)
N2 0.0230(14) 0.0208(14) 0.0181(14) -0.0019(12) -0.0012(11) 0.0033(11)
N3 0.0413(18) 0.0300(17) 0.0238(16) -0.0010(14) -0.0090(14) 0.0021(13)
N4 0.0379(17) 0.0280(16) 0.0216(15) -0.0015(13) -0.0010(13) 0.0032(13)
N5 0.0199(14) 0.0290(15) 0.0204(14) -0.0065(12) 0.0009(11) 0.0037(11)
N6 0.0329(18) 0.0308(17) 0.046(2) 0.0006(15) -0.0035(15) 0.0046(14)
N7 0.045(2) 0.0176(15) 0.0267(16) -0.0005(13) -0.0030(15) 0.0050(13)
N8 0.0345(19) 0.0324(18) 0.046(2) -0.0013(15) -0.0063(16) 0.0071(14)
N9 0.0362(17) 0.0277(16) 0.0256(16) -0.0041(14) 0.0001(13) 0.0043(13)
N10 0.0340(17) 0.0307(19) 0.0385(19) -0.0024(16) 0.0025(14) 0.0029(13)
N11 0.062(3) 0.038(2) 0.078(3) -0.025(2) 0.012(2) 0.0001(18)
C1 0.037(2) 0.032(2) 0.027(2) -0.0068(16) 0.0118(16) -0.0144(16)
C2 0.037(2) 0.030(2) 0.030(2) -0.0075(17) 0.0092(17) -0.0190(17)
C3 0.0235(17) 0.0198(17) 0.0252(18) 0.0044(14) 0.0028(14) -0.0040(13)
C4 0.0334(19) 0.0299(19) 0.0218(18) -0.0041(16) 0.0108(15) -0.0065(15)
C5 0.0289(18) 0.0268(18) 0.0247(19) -0.0035(15) 0.0068(15) -0.0096(15)
C6 0.0226(16) 0.0190(16) 0.0257(18) -0.0011(14) 0.0079(14) -0.0022(13)
C7 0.0278(17) 0.0197(17) 0.0205(17) -0.0004(14) 0.0010(14) 0.0030(14)
C8 0.0298(18) 0.0213(17) 0.0194(18) -0.0042(15) 0.0020(14) -0.0006(14)
C9 0.0223(16) 0.0259(18) 0.0200(17) 0.0007(15) 0.0009(14) -0.0013(13)
C10 0.042(2) 0.0211(18) 0.0245(19) -0.0016(15) -0.0026(16) 0.0089(16)
C11 0.038(2) 0.0222(18) 0.0229(18) -0.0081(15) -0.0043(16) 0.0055(15)
C12 0.0259(17) 0.0252(18) 0.0207(17) 0.0009(15) -0.0003(14) -0.0018(14)
C13 0.051(2) 0.024(2) 0.030(2) 0.0008(17) -0.0070(18) 0.0029(17)
C14 0.047(2) 0.0248(19) 0.027(2) -0.0030(16) -0.0038(17) -0.0006(17)
C15 0.0221(16) 0.0265(18) 0.0224(17) -0.0011(15) 0.0007(14) -0.0053(13)
C16 0.057(3) 0.028(2) 0.029(2) 0.0011(17) -0.0086(19) -0.0102(18)
C17 0.064(3) 0.030(2) 0.031(2) -0.0043(18) -0.014(2) -0.0139(19)
C18 0.0203(16) 0.0243(17) 0.0198(17) -0.0004(14) 0.0028(13) -0.0016(13)
C19 0.060(3) 0.028(2) 0.026(2) -0.0042(17) -0.0012(19) 0.0102(19)
C20 0.055(2) 0.027(2) 0.0245(19) 0.0022(16) -0.0011(18) 0.0106(18)
C21 0.0224(16) 0.0263(18) 0.0221(18) -0.0010(15) 0.0025(14) 0.0005(13)
C22 0.040(2) 0.0262(19) 0.0229(18) -0.0031(16) 0.0021(16) 0.0052(16)
C23 0.045(2) 0.0263(19) 0.0243(19) 0.0004(16) -0.0010(17) 0.0083(16)
C24 0.0155(15) 0.0278(18) 0.0230(17) -0.0011(15) 0.0037(13) 0.0037(13)
C25 0.0266(19) 0.035(2) 0.037(2) -0.0179(18) 0.0023(16) 0.0008(15)
C26 0.0191(18) 0.037(2) 0.047(2) -0.0172(19) 0.0044(17) 0.0002(15)
C27 0.0196(16) 0.0271(18) 0.0229(17) -0.0013(14) 0.0029(14) 0.0036(13)
C28 0.0262(18) 0.034(2) 0.031(2) -0.0169(18) 0.0036(16) 0.0020(15)
C29 0.0210(18) 0.039(2) 0.030(2) -0.0138(17) 0.0055(15) -0.0023(15)
C30 0.0280(18) 0.0159(16) 0.0255(18) 0.0028(14) 0.0105(15) 0.0039(13)

loop_
_atom_type_symbol
_atom_type_description
_atom_type_scat_dispersion_real
_atom_type_scat_dispersion_imag
_atom_type_scat_source
C C 0.0033 0.0016 'International Tables Vol C Tables 4.2.6.8 and 6.1.1.4'
H H 0.0000 0.0000 'International Tables Vol C Tables 4.2.6.8 and 6.1.1.4'
N N 0.0061 0.0033 'International Tables Vol C Tables 4.2.6.8 and 6.1.1.4'
O O 0.0106 0.0060 'International Tables Vol C Tables 4.2.6.8 and 6.1.1.4'
Ni Ni 0.3393 1.1124 'International Tables Vol C Tables 4.2.6.8 and 6.1.1.4'
La La -0.2871 2.4523 'International Tables Vol C Tables 4.2.6.8 and 6.1.1.4'

loop_
_geom_angle_atom_site_label_1
_geom_angle_atom_site_label_2
_geom_angle_atom_site_label_3
_geom_angle
_geom_angle_site_symmetry_1
_geom_angle_site_symmetry_3
O5 La1 O8 150.24(8) 1_454 .
O5 La1 O6 95.25(8) 1_454 3_657
O8 La1 O6 81.64(8) . 3_657
O5 La1 O7 84.62(8) 1_454 3_656
O8 La1 O7 77.75(8) . 3_656
O6 La1 O7 136.09(8) 3_657 3_656
O5 La1 O2 120.21(8) 1_454 .
O8 La1 O2 77.55(8) . .
O6 La1 O2 138.06(8) 3_657 .
O7 La1 O2 73.61(8) 3_656 .
O5 La1 O9 76.61(8) 1_454 .
O8 La1 O9 128.30(8) . .
O6 La1 O9 69.84(8) 3_657 .
O7 La1 O9 149.90(8) 3_656 .
O2 La1 O9 95.69(8) . .
O5 La1 O1W 76.83(8) 1_454 .
O8 La1 O1W 74.31(8) . .
O6 La1 O1W 70.02(8) 3_657 .
O7 La1 O1W 67.23(8) 3_656 .
O2 La1 O1W 135.49(8) . .
O9 La1 O1W 128.82(8) . .
O5 La1 O10 124.95(8) 1_454 .
O8 La1 O10 81.47(7) . .
O6 La1 O10 68.00(8) 3_657 .
O7 La1 O10 143.80(7) 3_656 .
O2 La1 O10 73.16(7) . .
O9 La1 O10 48.35(7) . .
O1W La1 O10 133.86(8) . .
O5 La1 O1 71.92(7) 1_454 .
O8 La1 O1 122.34(8) . .
O6 La1 O1 151.03(7) 3_657 .
O7 La1 O1 70.01(7) 3_656 .
O2 La1 O1 48.39(7) . .
O9 La1 O1 81.79(7) . .
O1W La1 O1 128.54(8) . .
O10 La1 O1 97.61(7) . .
O5 La1 C6 96.02(9) 1_454 .
O8 La1 C6 98.60(9) . .
O6 La1 C6 155.75(8) 3_657 .
O7 La1 C6 66.50(8) 3_656 .
O2 La1 C6 24.25(8) . .
O9 La1 C6 92.05(8) . .
O1W La1 C6 133.63(8) . .
O10 La1 C6 87.98(8) . .
O1 La1 C6 24.62(8) . .
O5 La1 C30 100.55(9) 1_454 .
O8 La1 C30 104.33(9) . .
O6 La1 C30 63.58(8) 3_657 .
O7 La1 C30 159.58(8) 3_656 .
O2 La1 C30 86.89(8) . .
O9 La1 C30 24.23(8) . .
O1W La1 C30 133.13(8) . .
O10 La1 C30 24.52(8) . .
O1 La1 C30 92.64(8) . .
C6 La1 C30 93.22(9) . .
O4 Ni1 O3W 91.14(9) 4_565 .
O4 Ni1 N2 177.33(10) 4_565 .
O3W Ni1 N2 91.06(10) . .
O4 Ni1 N5 87.70(10) 4_565 .
O3W Ni1 N5 90.34(11) . .
N2 Ni1 N5 90.78(10) . .
O4 Ni1 N1 89.47(10) 4_565 4_466
O3W Ni1 N1 90.22(11) . 4_466
N2 Ni1 N1 92.02(10) . 4_466
N5 Ni1 N1 177.13(11) . 4_466
O4 Ni1 O2W 86.65(9) 4_565 .
O3W Ni1 O2W 177.74(9) . .
N2 Ni1 O2W 91.14(10) . .
N5 Ni1 O2W 89.11(10) . .
N1 Ni1 O2W 90.22(10) 4_466 .
N4 Ni2 N8 88.42(13) . 3_757
N4 Ni2 N6 83.80(13) . .
N8 Ni2 N6 97.65(13) 3_757 .
N4 Ni2 N3 171.70(13) . .
N8 Ni2 N3 88.88(13) 3_757 .
N6 Ni2 N3 88.78(13) . .
N4 Ni2 N9 90.71(12) . .
N8 Ni2 N9 167.93(13) 3_757 .
N6 Ni2 N9 94.22(12) . .
N3 Ni2 N9 93.56(12) . .
N4 Ni2 N9 91.20(12) . 3_657
N8 Ni2 N9 88.65(12) 3_757 3_657
N6 Ni2 N9 171.82(12) . 3_657
N3 Ni2 N9 96.59(12) . 3_657
N9 Ni2 N9 79.33(12) . 3_657
C6 O1 La1 85.31(19) . .
C6 O2 La1 100.58(19) . .
C12 O4 Ni1 130.7(2) . 4_666
C18 O5 La1 141.5(2) . 1_656
C18 O6 La1 143.8(2) . 3_657
C24 O7 La1 139.5(2) . 3_656
C24 O8 La1 138.0(2) . .
C30 O9 La1 99.74(19) . .
C30 O10 La1 86.93(19) . .
C1 N1 C5 116.9(3) . .
C1 N1 Ni1 121.0(2) . 4_765
C5 N1 Ni1 122.1(2) . 4_765
C7 N2 C11 116.8(3) . .
C7 N2 Ni1 120.7(2) . .
C11 N2 Ni1 122.5(2) . .
C17 N3 C13 116.9(3) . .
C17 N3 Ni2 120.1(3) . .
C13 N3 Ni2 122.7(3) . .
C23 N4 C19 117.6(3) . .
C23 N4 Ni2 122.7(2) . .
C19 N4 Ni2 119.7(2) . .
C29 N5 C25 116.5(3) . .
C29 N5 Ni1 120.7(2) . .
C25 N5 Ni1 122.8(2) . .
N7 N6 Ni2 123.1(3) . .
N8 N7 N6 177.1(4) . .
N7 N8 Ni2 128.6(3) . 3_757
N10 N9 Ni2 124.8(2) . .
N10 N9 Ni2 122.8(3) . 3_657
Ni2 N9 Ni2 100.67(12) . 3_657
N11 N10 N9 179.1(4) . .
N1 C1 C2 123.1(3) . .
N1 C1 H1A 113(2) . .
C2 C1 H1A 124(2) . .
C1 C2 C3 119.5(3) . .
C1 C2 H2A 120(2) . .
C3 C2 H2A 120(2) . .
C2 C3 C4 117.7(3) . .
C2 C3 C6 122.1(3) . .
C4 C3 C6 120.1(3) . .
C5 C4 C3 119.4(3) . .
C5 C4 H4A 119(2) . .
C3 C4 H4A 122(2) . .
N1 C5 C4 123.4(3) . .
N1 C5 H5A 119(2) . .
C4 C5 H5A 118(2) . .
O2 C6 O1 123.3(3) . .
O2 C6 C3 116.8(3) . .
O1 C6 C3 120.0(3) . .
O2 C6 La1 55.17(16) . .
O1 C6 La1 70.07(17) . .
C3 C6 La1 161.9(2) . .
N2 C7 C8 123.2(3) . .
N2 C7 H7A 116(2) . .
C8 C7 H7A 120(2) . .
C7 C8 C9 119.4(3) . .
C7 C8 H8A 124(3) . .
C9 C8 H8A 117(3) . .
C8 C9 C10 117.5(3) . .
C8 C9 C12 119.9(3) . .
C10 C9 C12 122.6(3) . .
C11 C10 C9 119.5(3) . .
C11 C10 H10A 120(3) . .
C9 C10 H10A 120(3) . .
N2 C11 C10 123.5(3) . .
N2 C11 H11A 113(2) . .
C10 C11 H11A 124(2) . .
O3 C12 O4 126.1(3) . .
O3 C12 C9 118.0(3) . .
O4 C12 C9 115.9(3) . .
N3 C13 C14 123.2(4) . .
N3 C13 H13A 118(3) . .
C14 C13 H13A 119(3) . .
C13 C14 C15 119.3(3) . .
C13 C14 H14A 121(3) . .
C15 C14 H14A 120(3) . .
C14 C15 C16 117.6(3) . .
C14 C15 C18 121.3(3) . .
C16 C15 C18 121.1(3) . .
C17 C16 C15 119.4(4) . .
C17 C16 H16A 118(3) . .
C15 C16 H16A 122(3) . .
N3 C17 C16 123.5(4) . .
N3 C17 H17A 113(3) . .
C16 C17 H17A 123(3) . .
O6 C18 O5 125.4(3) . .
O6 C18 C15 117.7(3) . .
O5 C18 C15 116.9(3) . .
N4 C19 C20 123.0(4) . .
N4 C19 H19A 116(3) . .
C20 C19 H19A 121(3) . .
C19 C20 C21 118.6(3) . .
C19 C20 H20A 123(3) . .
C21 C20 H20A 118(3) . .
C22 C21 C20 118.5(3) . .
C22 C21 C24 120.3(3) . .
C20 C21 C24 121.0(3) . .
C23 C22 C21 119.3(3) . .
C23 C22 H22A 120(2) . .
C21 C22 H22A 121(2) . .
N4 C23 C22 122.8(3) . .
N4 C23 H23A 113(2) . .
C22 C23 H23A 124(2) . .
O8 C24 O7 125.3(3) . .
O8 C24 C21 117.4(3) . .
O7 C24 C21 117.2(3) . .
N5 C25 C26 123.1(3) . .
N5 C25 H25A 114(2) . .
C26 C25 H25A 123(2) . .
C27 C26 C25 119.5(3) . .
C27 C26 H26A 121(3) . .
C25 C26 H26A 119(3) . .
C26 C27 C28 117.5(3) . .
C26 C27 C30 122.6(3) . .
C28 C27 C30 119.9(3) . .
C29 C28 C27 119.6(3) . .
C29 C28 H28A 116(3) . .
C27 C28 H28A 124(3) . .
N5 C29 C28 123.8(3) . .
N5 C29 H29A 114(2) . .
C28 C29 H29A 122(2) . .
O9 C30 O10 123.0(3) . .
O9 C30 C27 117.1(3) . .
O10 C30 C27 119.9(3) . .
O9 C30 La1 56.03(16) . .
O10 C30 La1 68.55(17) . .
C27 C30 La1 164.9(2) . .

loop_
_geom_bond_atom_site_label_1
_geom_bond_atom_site_label_2
_geom_bond_distance
_geom_bond_site_symmetry_2
La1 O5 2.431(2) 1_454
La1 O8 2.446(2) .
La1 O6 2.471(2) 3_657
La1 O7 2.516(2) 3_656
La1 O2 2.518(2) .
La1 O9 2.547(2) .
La1 O1W 2.631(3) .
La1 O10 2.821(2) .
La1 O1 2.844(2) .
La1 C6 3.015(3) .
La1 C30 3.027(3) .
Ni1 O4 2.056(2) 4_565
Ni1 O3W 2.102(2) .
Ni1 N2 2.111(3) .
Ni1 N5 2.119(3) .
Ni1 N1 2.127(3) 4_466
Ni1 O2W 2.133(2) .
Ni2 N4 2.073(3) .
Ni2 N8 2.091(3) 3_757
Ni2 N6 2.099(3) .
Ni2 N3 2.108(3) .
Ni2 N9 2.114(3) .
Ni2 N9 2.147(3) 3_657
O1 C6 1.260(4) .
O2 C6 1.260(4) .
O3 C12 1.246(4) .
O4 C12 1.258(4) .
O4 Ni1 2.056(2) 4_666
O5 C18 1.253(4) .
O5 La1 2.431(2) 1_656
O6 C18 1.245(4) .
O6 La1 2.471(2) 3_657
O7 C24 1.256(4) .
O7 La1 2.516(2) 3_656
O8 C24 1.251(4) .
O9 C30 1.260(4) .
O10 C30 1.258(4) .
N1 C1 1.343(4) .
N1 C5 1.339(4) .
N1 Ni1 2.127(3) 4_765
N2 C7 1.342(4) .
N2 C11 1.343(4) .
N3 C17 1.332(5) .
N3 C13 1.339(5) .
N4 C23 1.337(5) .
N4 C19 1.340(5) .
N5 C29 1.333(4) .
N5 C25 1.343(4) .
N6 N7 1.171(4) .
N7 N8 1.165(4) .
N8 Ni2 2.091(3) 3_757
N9 N10 1.195(4) .
N9 Ni2 2.147(3) 3_657
N10 N11 1.148(5) .
C1 C2 1.379(5) .
C1 H1A 1.00(4) .
C2 C3 1.381(5) .
C2 H2A 0.90(4) .
C3 C4 1.382(5) .
C3 C6 1.508(4) .
C4 C5 1.378(5) .
C4 H4A 0.93(4) .
C5 H5A 0.94(4) .
C7 C8 1.383(5) .
C7 H7A 0.94(3) .
C8 C9 1.388(5) .
C8 H8A 0.87(4) .
C9 C10 1.384(5) .
C9 C12 1.514(4) .
C10 C11 1.376(5) .
C10 H10A 0.92(4) .
C11 H11A 0.92(4) .
C13 C14 1.376(5) .
C13 H13A 0.93(4) .
C14 C15 1.384(5) .
C14 H14A 0.93(4) .
C15 C16 1.380(5) .
C15 C18 1.506(5) .
C16 C17 1.374(5) .
C16 H16A 0.96(4) .
C17 H17A 0.90(4) .
C19 C20 1.380(5) .
C19 H19A 0.93(5) .
C20 C21 1.384(5) .
C20 H20A 0.92(4) .
C21 C22 1.377(5) .
C21 C24 1.496(5) .
C22 C23 1.375(5) .
C22 H22A 0.93(4) .
C23 H23A 0.92(4) .
C25 C26 1.382(5) .
C25 H25A 0.95(4) .
C26 C27 1.379(5) .
C26 H26A 0.90(4) .
C27 C28 1.378(5) .
C27 C30 1.514(4) .
C28 C29 1.373(5) .
C28 H28A 0.82(4) .
C29 H29A 0.90(4) .

loop_
_geom_torsion_atom_site_label_1
_geom_torsion_atom_site_label_2
_geom_torsion_atom_site_label_3
_geom_torsion_atom_site_label_4
_geom_torsion
_geom_torsion_site_symmetry_1
_geom_torsion_site_symmetry_4
O5 La1 O1 C6 -167.8(2) 1_454 .
O8 La1 O1 C6 -16.8(2) . .
O6 La1 O1 C6 125.2(2) 3_657 .
O7 La1 O1 C6 -77.00(18) 3_656 .
O2 La1 O1 C6 8.50(18) . .
O9 La1 O1 C6 113.69(19) . .
O1W La1 O1 C6 -112.29(19) . .
O10 La1 O1 C6 67.86(18) . .
C30 La1 O1 C6 91.97(19) . .
O5 La1 O2 C6 -4.5(2) 1_454 .
O8 La1 O2 C6 149.7(2) . .
O6 La1 O2 C6 -148.29(19) 3_657 .
O7 La1 O2 C6 68.9(2) 3_656 .
O9 La1 O2 C6 -82.3(2) . .
O1W La1 O2 C6 97.9(2) . .
O10 La1 O2 C6 -125.6(2) . .
O1 La1 O2 C6 -8.62(18) . .
C30 La1 O2 C6 -104.9(2) . .
O5 La1 O8 C24 -9.9(4) 1_454 .
O6 La1 O8 C24 76.1(3) 3_657 .
O7 La1 O8 C24 -64.9(3) 3_656 .
O2 La1 O8 C24 -140.6(3) . .
O9 La1 O8 C24 132.0(3) . .
O1W La1 O8 C24 4.6(3) . .
O10 La1 O8 C24 144.9(3) . .
O1 La1 O8 C24 -121.4(3) . .
C6 La1 O8 C24 -128.4(3) . .
C30 La1 O8 C24 136.0(3) . .
O5 La1 O9 C30 171.0(2) 1_454 .
O8 La1 O9 C30 9.3(2) . .
O6 La1 O9 C30 70.2(2) 3_657 .
O7 La1 O9 C30 -136.1(2) 3_656 .
O2 La1 O9 C30 -69.3(2) . .
O1W La1 O9 C30 110.5(2) . .
O10 La1 O9 C30 -7.83(18) . .
O1 La1 O9 C30 -115.7(2) . .
C6 La1 O9 C30 -93.3(2) . .
O5 La1 O10 C30 6.4(2) 1_454 .
O8 La1 O10 C30 -158.70(19) . .
O6 La1 O10 C30 -74.32(19) 3_657 .
O7 La1 O10 C30 145.92(18) 3_656 .
O2 La1 O10 C30 121.8(2) . .
O9 La1 O10 C30 7.75(18) . .
O1W La1 O10 C30 -100.3(2) . .
O1 La1 O10 C30 79.58(19) . .
C6 La1 O10 C30 102.30(19) . .
O4 Ni1 N2 C7 -173.3(19) 4_565 .
O3W Ni1 N2 C7 41.1(3) . .
N5 Ni1 N2 C7 131.5(3) . .
N1 Ni1 N2 C7 -49.1(3) 4_466 .
O2W Ni1 N2 C7 -139.4(3) . .
O4 Ni1 N2 C11 9(2) 4_565 .
O3W Ni1 N2 C11 -136.2(3) . .
N5 Ni1 N2 C11 -45.8(3) . .
N1 Ni1 N2 C11 133.6(3) 4_466 .
O2W Ni1 N2 C11 43.3(3) . .
N4 Ni2 N3 C17 -115.6(8) . .
N8 Ni2 N3 C17 -44.6(3) 3_757 .
N6 Ni2 N3 C17 -142.3(3) . .
N9 Ni2 N3 C17 123.6(3) . .
N9 Ni2 N3 C17 43.9(3) 3_657 .
N4 Ni2 N3 C13 58.2(9) . .
N8 Ni2 N3 C13 129.3(3) 3_757 .
N6 Ni2 N3 C13 31.6(3) . .
N9 Ni2 N3 C13 -62.5(3) . .
N9 Ni2 N3 C13 -142.2(3) 3_657 .
N8 Ni2 N4 C23 23.1(3) 3_757 .
N6 Ni2 N4 C23 121.0(3) . .
N3 Ni2 N4 C23 94.2(9) . .
N9 Ni2 N4 C23 -144.8(3) . .
N9 Ni2 N4 C23 -65.5(3) 3_657 .
N8 Ni2 N4 C19 -156.2(3) 3_757 .
N6 Ni2 N4 C19 -58.3(3) . .
N3 Ni2 N4 C19 -85.1(9) . .
N9 Ni2 N4 C19 35.8(3) . .
N9 Ni2 N4 C19 115.2(3) 3_657 .
O4 Ni1 N5 C29 -50.8(3) 4_565 .
O3W Ni1 N5 C29 -141.9(3) . .
N2 Ni1 N5 C29 127.0(3) . .
N1 Ni1 N5 C29 -41(2) 4_466 .
O2W Ni1 N5 C29 35.9(3) . .
O4 Ni1 N5 C25 128.0(3) 4_565 .
O3W Ni1 N5 C25 36.9(3) . .
N2 Ni1 N5 C25 -54.1(3) . .
N1 Ni1 N5 C25 138(2) 4_466 .
O2W Ni1 N5 C25 -145.3(3) . .
N4 Ni2 N6 N7 -115.2(3) . .
N8 Ni2 N6 N7 -27.7(3) 3_757 .
N3 Ni2 N6 N7 61.0(3) . .
N9 Ni2 N6 N7 154.5(3) . .
N9 Ni2 N6 N7 -167.8(7) 3_657 .
Ni2 N6 N7 N8 -149(8) . .
N6 N7 N8 Ni2 -173(100) . 3_757
N4 Ni2 N9 N10 -125.7(3) . .
N8 Ni2 N9 N10 148.6(6) 3_757 .
N6 Ni2 N9 N10 -41.8(3) . .
N3 Ni2 N9 N10 47.2(3) . .
N9 Ni2 N9 N10 143.3(4) 3_657 .
N4 Ni2 N9 Ni2 91.08(13) . 3_657
N8 Ni2 N9 Ni2 5.3(7) 3_757 3_657
N6 Ni2 N9 Ni2 174.92(13) . 3_657
N3 Ni2 N9 Ni2 -96.04(13) . 3_657
N9 Ni2 N9 Ni2 0.0 3_657 3_657
Ni2 N9 N10 N11 -151(29) . .
Ni2 N9 N10 N11 -16(30) 3_657 .
C5 N1 C1 C2 0.0(6) . .
Ni1 N1 C1 C2 178.9(3) 4_765 .
N1 C1 C2 C3 -2.9(6) . .
C1 C2 C3 C4 3.4(6) . .
C1 C2 C3 C6 -174.7(3) . .
C2 C3 C4 C5 -1.3(5) . .
C6 C3 C4 C5 176.8(3) . .
C1 N1 C5 C4 2.3(5) . .
Ni1 N1 C5 C4 -176.6(3) 4_765 .
C3 C4 C5 N1 -1.6(6) . .
La1 O2 C6 O1 17.6(4) . .
La1 O2 C6 C3 -161.1(2) . .
La1 O1 C6 O2 -15.3(3) . .
La1 O1 C6 C3 163.4(3) . .
C2 C3 C6 O2 141.3(4) . .
C4 C3 C6 O2 -36.8(5) . .
C2 C3 C6 O1 -37.5(5) . .
C4 C3 C6 O1 144.5(3) . .
C2 C3 C6 La1 82.4(8) . .
C4 C3 C6 La1 -95.7(8) . .
O5 La1 C6 O2 176.1(2) 1_454 .
O8 La1 C6 O2 -29.9(2) . .
O6 La1 C6 O2 58.8(3) 3_657 .
O7 La1 C6 O2 -102.5(2) 3_656 .
O9 La1 C6 O2 99.3(2) . .
O1W La1 C6 O2 -106.4(2) . .
O10 La1 C6 O2 51.1(2) . .
O1 La1 C6 O2 164.4(3) . .
C30 La1 C6 O2 75.1(2) . .
O5 La1 C6 O1 11.66(19) 1_454 .
O8 La1 C6 O1 165.67(18) . .
O6 La1 C6 O1 -105.6(2) 3_657 .
O7 La1 C6 O1 93.11(19) 3_656 .
O2 La1 C6 O1 -164.4(3) . .
O9 La1 C6 O1 -65.08(18) . .
O1W La1 C6 O1 89.2(2) . .
O10 La1 C6 O1 -113.27(18) . .
C30 La1 C6 O1 -89.31(18) . .
O5 La1 C6 C3 -115.3(7) 1_454 .
O8 La1 C6 C3 38.7(7) . .
O6 La1 C6 C3 127.4(7) 3_657 .
O7 La1 C6 C3 -33.8(7) 3_656 .
O2 La1 C6 C3 68.7(7) . .
O9 La1 C6 C3 168.0(7) . .
O1W La1 C6 C3 -37.8(8) . .
O10 La1 C6 C3 119.8(7) . .
O1 La1 C6 C3 -127.0(8) . .
C30 La1 C6 C3 143.7(7) . .
C11 N2 C7 C8 -0.1(5) . .
Ni1 N2 C7 C8 -177.6(3) . .
N2 C7 C8 C9 -0.2(5) . .
C7 C8 C9 C10 0.1(5) . .
C7 C8 C9 C12 -179.2(3) . .
C8 C9 C10 C11 0.3(5) . .
C12 C9 C10 C11 179.6(3) . .
C7 N2 C11 C10 0.6(5) . .
Ni1 N2 C11 C10 178.0(3) . .
C9 C10 C11 N2 -0.7(6) . .
Ni1 O4 C12 O3 10.8(5) 4_666 .
Ni1 O4 C12 C9 -169.8(2) 4_666 .
C8 C9 C12 O3 -166.4(3) . .
C10 C9 C12 O3 14.3(5) . .
C8 C9 C12 O4 14.1(5) . .
C10 C9 C12 O4 -165.2(3) . .
C17 N3 C13 C14 0.1(6) . .
Ni2 N3 C13 C14 -174.0(3) . .
N3 C13 C14 C15 -0.8(6) . .
C13 C14 C15 C16 0.5(6) . .
C13 C14 C15 C18 -179.7(3) . .
C14 C15 C16 C17 0.5(6) . .
C18 C15 C16 C17 -179.3(4) . .
C13 N3 C17 C16 1.0(7) . .
Ni2 N3 C17 C16 175.3(4) . .
C15 C16 C17 N3 -1.3(7) . .
La1 O6 C18 O5 71.6(5) 3_657 .
La1 O6 C18 C15 -108.7(4) 3_657 .
La1 O5 C18 O6 18.9(6) 1_656 .
La1 O5 C18 C15 -160.8(3) 1_656 .
C14 C15 C18 O6 162.4(3) . .
C16 C15 C18 O6 -17.8(5) . .
C14 C15 C18 O5 -17.9(5) . .
C16 C15 C18 O5 161.9(4) . .
C23 N4 C19 C20 4.2(6) . .
Ni2 N4 C19 C20 -176.4(3) . .
N4 C19 C20 C21 -1.1(7) . .
C19 C20 C21 C22 -3.3(6) . .
C19 C20 C21 C24 172.2(4) . .
C20 C21 C22 C23 4.5(6) . .
C24 C21 C22 C23 -171.0(3) . .
C19 N4 C23 C22 -2.9(6) . .
Ni2 N4 C23 C22 177.7(3) . .
C21 C22 C23 N4 -1.4(6) . .
La1 O8 C24 O7 33.2(5) . .
La1 O8 C24 C21 -143.5(3) . .
La1 O7 C24 O8 89.4(4) 3_656 .
La1 O7 C24 C21 -93.8(4) 3_656 .
C22 C21 C24 O8 171.5(3) . .
C20 C21 C24 O8 -3.9(5) . .
C22 C21 C24 O7 -5.5(5) . .
C20 C21 C24 O7 179.1(3) . .
C29 N5 C25 C26 -2.2(6) . .
Ni1 N5 C25 C26 178.9(3) . .
N5 C25 C26 C27 0.9(6) . .
C25 C26 C27 C28 1.0(6) . .
C25 C26 C27 C30 -179.2(4) . .
C26 C27 C28 C29 -1.6(6) . .
C30 C27 C28 C29 178.7(3) . .
C25 N5 C29 C28 1.6(6) . .
Ni1 N5 C29 C28 -179.5(3) . .
C27 C28 C29 N5 0.3(6) . .
La1 O9 C30 O10 15.8(4) . .
La1 O9 C30 C27 -164.3(2) . .
La1 O10 C30 O9 -14.0(3) . .
La1 O10 C30 C27 166.1(3) . .
C26 C27 C30 O9 -155.1(4) . .
C28 C27 C30 O9 24.6(5) . .
C26 C27 C30 O10 24.8(5) . .
C28 C27 C30 O10 -155.4(3) . .
C26 C27 C30 La1 145.6(8) . .
C28 C27 C30 La1 -34.7(11) . .
O5 La1 C30 O9 -8.9(2) 1_454 .
O8 La1 C30 O9 -172.4(2) . .
O6 La1 C30 O9 -99.6(2) 3_657 .
O7 La1 C30 O9 94.2(3) 3_656 .
O2 La1 C30 O9 111.3(2) . .
O1W La1 C30 O9 -90.7(2) . .
O10 La1 C30 O9 165.8(3) . .
O1 La1 C30 O9 63.2(2) . .
C6 La1 C30 O9 87.8(2) . .
O5 La1 C30 O10 -174.70(18) 1_454 .
O8 La1 C30 O10 21.8(2) . .
O6 La1 C30 O10 94.65(19) 3_657 .
O7 La1 C30 O10 -71.6(3) 3_656 .
O2 La1 C30 O10 -54.54(19) . .
O9 La1 C30 O10 -165.8(3) . .
O1W La1 C30 O10 103.53(19) . .
O1 La1 C30 O10 -102.60(18) . .
C6 La1 C30 O10 -77.96(19) . .
O5 La1 C30 C27 58.5(9) 1_454 .
O8 La1 C30 C27 -105.1(9) . .
O6 La1 C30 C27 -32.2(9) 3_657 .
O7 La1 C30 C27 161.6(8) 3_656 .
O2 La1 C30 C27 178.6(9) . .
O9 La1 C30 C27 67.4(9) . .
O1W La1 C30 C27 -23.3(9) . .
O10 La1 C30 C27 -126.8(10) . .
O1 La1 C30 C27 130.6(9) . .
C6 La1 C30 C27 155.2(9) . .
